data_5000083
loop_
_publ_author_name
'High, D. F.'
'Kraut, J.'

_publ_section_title
;
 The crystal structure of androsterone
;
_journal_issue 1
_journal_name_full 'Acta Crystallographica'
_journal_page_first 88
_journal_page_last 96
_journal_paper_doi 10.1107/S0365110X66002378
_journal_volume 21
_journal_year 1966
_chemical_formula_sum 'C19 H30 O2'
_space_group_IT_number 4
_symmetry_cell_setting monoclinic
_symmetry_space_group_name_Hall 'P 2yb'
_symmetry_space_group_name_H-M 'P 1 21 1'
_cell_angle_alpha 90
_cell_angle_beta 111.37(3)
_cell_angle_gamma 90
_cell_formula_units_Z 2
_cell_length_a 9.56(2)
_cell_length_b 7.90(3)
_cell_length_c 11.78(2)
_cod_original_sg_symbol_H-M 'P 21'
_cod_database_code 5000083

loop_
_symmetry_equiv_pos_site_id
_symmetry_equiv_pos_as_xyz
1 x,y,z
2 -x,1/2+y,-z

loop_
_atom_site_label
_atom_site_type_symbol
_atom_site_fract_x
_atom_site_fract_y
_atom_site_fract_z
C1 C 0.38020 0.38310 0.71080
C10 C 0.28730 0.52930 0.63210
C11 C 0.21340 0.34810 0.43660
C12 C 0.21660 0.32970 0.30690
C13 C 0.14340 0.48160 0.23130
C14 C 0.21900 0.64590 0.29460
C15 C 0.15860 0.78220 0.19640
C16 C 0.15480 0.68990 0.08050
C17 C 0.16580 0.50240 0.11100
C18 C -0.02870 0.48520 0.19910
C19 C 0.12720 0.52680 0.63470
C2 C 0.41020 0.40320 0.84700
C3 C 0.48570 0.56940 0.89730
C4 C 0.40250 0.71540 0.82290
C5 C 0.37310 0.69430 0.68670
C6 C 0.30050 0.85000 0.61110
C7 C 0.29030 0.83270 0.48150
C8 C 0.21230 0.66950 0.42050
C9 C 0.28380 0.51360 0.49980
H22 H 0.32300 0.32300 0.30900
H23 H 0.16800 0.22700 0.26700
H24 H 0.25800 0.25900 0.47600
H25 H 0.10700 0.34000 0.43600
H26 H 0.39000 0.51000 0.50600
H27 H 0.48300 0.37600 0.68900
H28 H 0.32400 0.28200 0.67900
H29 H 0.49000 0.31200 0.89700
H30 H 0.31800 0.39300 0.86500
H31 H 0.49800 0.58800 0.98900
H32 H 0.29600 0.72000 0.83100
H33 H 0.45500 0.82900 0.85400
H34 H 0.46800 0.67700 0.68000
H35 H 0.19400 0.86800 0.61500
H36 H 0.35300 0.94900 0.65100
H37 H 0.23700 0.93700 0.42700
H38 H 0.37800 0.83100 0.47300
H39 H 0.10800 0.68200 0.41200
H40 H 0.32600 0.63100 0.31000
H41 H 0.05400 0.82200 0.19100
H42 H 0.22200 0.87800 0.21300
H43 H 0.25100 0.72100 0.06400
H44 H 0.05000 0.70000 -0.00200
H45 H -0.06000 0.51400 0.26500
H46 H -0.08800 0.55600 0.12400
H47 H -0.06500 0.39200 0.16800
H48 H 0.07200 0.61000 0.58500
H49 H 0.12900 0.54300 0.71300
H50 H 0.08300 0.41800 0.61200
H51 H 0.66800 0.65200 0.91700
O20 O 0.63690 0.56070 0.89800
O21 O 0.19370 0.39430 0.05230

loop_
_atom_type_symbol
_atom_type_radius_bond
C 0.68
H 0.20
O 0.68
